data_7214041
loop_
_publ_author_name
'Han, Bao-Xia'
'Wang, Chuan-Zeng'
'Chen, Kai'
'Xiao, Xin'
'Tao, Zhu'
'Xue, Sai-Feng'
'Zhang, Yun-Qian'
'Zhu, Qian-Jiang'

_publ_section_title
;
 Coordination and supramolecular assemblies of K+/Ln3+ to
 perhydroxycucurbit[5]uril in the presence of [PMo12O40]3&#x2212;:
 potential application in isolation of light lanthanides
;
_journal_issue 9
_journal_name_full CrystEngComm
_journal_page_first 1615
_journal_paper_doi 10.1039/c3ce42063a
_journal_volume 16
_journal_year 2014
_chemical_formula_moiety 'C30 H34 N21 O25 K2, P Mo12 O40, 2(H3 O), 10(H2 O)'
_chemical_formula_sum 'C30 H60 K2 Mo12 N21 O77 P'
_chemical_formula_weight 3207.44
_chemical_name_systematic
;
 ?
;
_space_group_IT_number 15
_symmetry_cell_setting monoclinic
_symmetry_space_group_name_Hall '-C 2yc'
_symmetry_space_group_name_H-M 'C 1 2/c 1'
_atom_sites_solution_hydrogens geom
_atom_sites_solution_primary direct
_atom_sites_solution_secondary difmap
_audit_creation_method SHELXL-97
_cell_angle_alpha 90.00
_cell_angle_beta 99.206(2)
_cell_angle_gamma 90.00
_cell_formula_units_Z 4
_cell_length_a 16.5175(13)
_cell_length_b 14.4895(12)
_cell_length_c 33.998(3)
_cell_measurement_temperature 223(2)
_cell_volume 8031.9(12)
_computing_structure_refinement 'SHELXL-97 (Sheldrick, 1997)'
_diffrn_ambient_temperature 223(2)
_diffrn_measured_fraction_theta_full 0.986
_diffrn_measured_fraction_theta_max 0.986
_diffrn_measurement_device_type 'Bruker Smart Apex2 CCD Detector'
_diffrn_measurement_method '\f and \w scan'
_diffrn_radiation_monochromator graphite
_diffrn_radiation_source 'fine-focus sealed tube'
_diffrn_radiation_type MoK\a
_diffrn_radiation_wavelength 0.71073
_diffrn_reflns_av_R_equivalents 0.0811
_diffrn_reflns_av_sigmaI/netI 0.0829
_diffrn_reflns_limit_h_max 19
_diffrn_reflns_limit_h_min -19
_diffrn_reflns_limit_k_max 17
_diffrn_reflns_limit_k_min -17
_diffrn_reflns_limit_l_max 40
_diffrn_reflns_limit_l_min -40
_diffrn_reflns_number 25136
_diffrn_reflns_theta_full 25.00
_diffrn_reflns_theta_max 25.00
_diffrn_reflns_theta_min 1.21
_exptl_absorpt_coefficient_mu 2.082
_exptl_absorpt_correction_T_max 0.6931
_exptl_absorpt_correction_T_min 0.6241
_exptl_absorpt_correction_type multi-scan
_exptl_absorpt_process_details 'SADABS (Bruker, 2008)'
_exptl_crystal_colour colorless
_exptl_crystal_density_diffrn 2.652
_exptl_crystal_density_method 'not measured'
_exptl_crystal_description prism
_exptl_crystal_F_000 6240
_exptl_crystal_size_max 0.25
_exptl_crystal_size_mid 0.21
_exptl_crystal_size_min 0.19
_platon_squeeze_details
;
;
_refine_diff_density_max 1.609
_refine_diff_density_min -1.539
_refine_diff_density_rms 0.213
_refine_ls_extinction_method none
_refine_ls_goodness_of_fit_ref 1.056
_refine_ls_hydrogen_treatment constr
_refine_ls_matrix_type full
_refine_ls_number_parameters 602
_refine_ls_number_reflns 6964
_refine_ls_number_restraints 2
_refine_ls_restrained_S_all 1.055
_refine_ls_R_factor_all 0.0950
_refine_ls_R_factor_gt 0.0657
_refine_ls_shift/su_max 0.000
_refine_ls_shift/su_mean 0.000
_refine_ls_structure_factor_coef Fsqd
_refine_ls_weighting_details 'calc w=1/[\s^2^(Fo^2^)+(0.1030P)^2^+0.0000P] where P=(Fo^2^+2Fc^2^)/3'
_refine_ls_weighting_scheme calc
_refine_ls_wR_factor_gt 0.1736
_refine_ls_wR_factor_ref 0.1950
_reflns_number_gt 4589
_reflns_number_total 6964
_reflns_threshold_expression >2sigma(I)
_cod_data_source_file c3ce42063a.txt
_cod_data_source_block p8
_cod_original_cell_volume 8031.9(11)
_cod_original_sg_symbol_H-M 'C 2/c'
_cod_database_code 7214041

loop_
_symmetry_equiv_pos_as_xyz
'x, y, z'
'-x, y, -z+1/2'
'x+1/2, y+1/2, z'
'-x+1/2, y+1/2, -z+1/2'
'-x, -y, -z'
'x, -y, z-1/2'
'-x+1/2, -y+1/2, -z'
'x+1/2, -y+1/2, z-1/2'

loop_
_atom_site_label
_atom_site_type_symbol
_atom_site_fract_x
_atom_site_fract_y
_atom_site_fract_z
_atom_site_U_iso_or_equiv
_atom_site_adp_type
_atom_site_occupancy
_atom_site_symmetry_multiplicity
_atom_site_calc_flag
_atom_site_refinement_flags
O1W O -0.2659(8) 0.0803(10) 0.1460(6) 0.152(7) Uani 1 1 d .
O2W O -0.2991(9) 0.4344(11) 0.2998(7) 0.178(8) Uani 1 1 d .
N11 N 0.0000 0.4427(9) 0.2500 0.066(6) Uani 1 2 d SD
O33 O 0.0625(10) 0.4782(18) 0.2400(6) 0.231(12) Uani 1 1 d D
O34 O 0.0000 0.3564(9) 0.2500 0.37(3) Uani 1 2 d SD
K1 K -0.17631(14) 0.43822(16) 0.28437(7) 0.0345(6) Uani 1 1 d .
O11 O -0.0397(8) 0.2443(7) -0.0266(3) 0.091(2) Uani 1 1 d .
O12 O 0.1744(5) 0.0921(7) 0.0677(3) 0.071(3) Uani 1 1 d .
O13 O 0.1123(5) 0.2164(7) 0.0171(3) 0.068(3) Uani 1 1 d .
O14 O 0.1280(6) -0.0589(6) 0.0962(4) 0.086(4) Uani 1 1 d .
O15 O 0.0086(7) 0.3471(5) 0.0391(2) 0.068(3) Uani 1 1 d .
O16 O 0.1584(8) 0.1302(7) -0.0421(3) 0.091(2) Uani 1 1 d .
O17 O -0.0094(5) 0.0181(6) 0.1084(4) 0.086(4) Uani 1 1 d .
O18 O -0.1749(5) 0.1474(7) -0.0333(2) 0.067(3) Uani 1 1 d .
O19 O -0.1013(5) 0.2005(8) 0.0360(2) 0.079(3) Uani 1 1 d .
O20 O 0.0395(5) 0.1785(7) 0.0785(3) 0.064(3) Uani 1 1 d .
O21 O 0.0069(5) 0.1560(6) -0.0851(4) 0.081(4) Uani 1 1 d .
O22 O 0.1325(5) 0.1027(6) -0.1221(2) 0.052(2) Uani 1 1 d .
O23 O 0.1506(8) -0.0400(7) -0.0658(3) 0.091(2) Uani 1 1 d .
O24 O -0.1468(5) 0.2459(5) -0.0987(2) 0.053(2) Uani 1 1 d .
O25 O 0.2791(4) 0.1728(6) 0.0241(3) 0.053(2) Uani 1 1 d .
O26 O 0.2653(5) -0.1600(6) -0.0299(3) 0.055(2) Uani 1 1 d .
O27 O 0.1317(6) 0.0979(6) 0.1434(2) 0.063(3) Uani 1 1 d .
O28 O 0.2218(8) 0.0021(7) 0.0071(3) 0.091(2) Uani 1 1 d .
O29 O -0.0433(8) 0.0917(9) -0.0029(4) 0.028(3) Uani 0.50 1 d P
O30 O 0.0862(8) 0.0154(8) -0.0154(4) 0.027(3) Uani 0.50 1 d P
O31 O 0.0227(8) -0.0273(9) 0.0435(4) 0.028(3) Uani 0.50 1 d P
O32 O 0.0462(8) 0.0730(8) 0.0241(4) 0.027(3) Uani 0.50 1 d P
P1 P 0.0000 0.0000 0.0000 0.0247(8) Uani 1 2 d S
Mo1 Mo 0.19165(6) 0.11658(7) 0.01637(3) 0.0388(3) Uani 1 1 d .
Mo2 Mo 0.00727(6) 0.23798(6) 0.02561(3) 0.0331(3) Uani 1 1 d .
Mo3 Mo 0.08686(6) 0.06976(7) 0.09822(3) 0.0332(3) Uani 1 1 d .
Mo4 Mo -0.10343(6) 0.16462(7) -0.06791(3) 0.0364(3) Uani 1 1 d .
Mo5 Mo 0.17890(6) -0.11300(7) -0.02212(3) 0.0431(3) Uani 1 1 d .
Mo6 Mo 0.09049(7) 0.07506(7) -0.08270(3) 0.0427(3) Uani 1 1 d .
C1 C -0.1009(6) 0.6666(7) 0.2717(3) 0.032(2) Uani 1 1 d .
C2 C -0.0243(6) 0.7425(7) 0.2279(3) 0.033(2) Uani 1 1 d .
C3 C -0.1684(6) 0.6772(7) 0.2013(3) 0.037(3) Uani 1 1 d .
H3A H -0.1719 0.7292 0.1826 0.045 Uiso 1 1 calc R
H3B H -0.2186 0.6770 0.2132 0.045 Uiso 1 1 calc R
C4 C 0.0099(6) 0.6755(7) 0.1638(3) 0.036(3) Uani 1 1 d .
H4A H -0.0227 0.7266 0.1506 0.044 Uiso 1 1 calc R
H4B H 0.0617 0.6733 0.1532 0.044 Uiso 1 1 calc R
C5 C -0.2013(7) 0.5085(8) 0.1886(3) 0.039(3) Uani 1 1 d .
C6 C -0.1245(6) 0.5857(7) 0.1454(3) 0.035(3) Uani 1 1 d .
C7 C -0.1375(6) 0.4799(8) 0.1323(3) 0.036(3) Uani 1 1 d .
C8 C 0.0032(7) 0.5109(8) 0.1474(3) 0.038(3) Uani 1 1 d .
C9 C -0.2164(6) 0.3505(7) 0.1602(3) 0.036(3) Uani 1 1 d .
H9A H -0.2662 0.3504 0.1725 0.043 Uiso 1 1 calc R
H9B H -0.2318 0.3305 0.1325 0.043 Uiso 1 1 calc R
C10 C -0.0355(6) 0.3524(7) 0.1231(3) 0.034(2) Uani 1 1 d .
H10A H 0.0175 0.3545 0.1137 0.040 Uiso 1 1 calc R
H10B H -0.0770 0.3333 0.1007 0.040 Uiso 1 1 calc R
C11 C -0.1614(6) 0.2577(8) 0.2205(3) 0.035(3) Uani 1 1 d .
C12 C -0.1000(6) 0.2314(7) 0.1634(3) 0.031(2) Uani 1 1 d .
C13 C -0.0599(7) 0.1654(8) 0.1978(3) 0.039(3) Uani 1 1 d .
C14 C 0.0412(6) 0.2595(8) 0.1776(3) 0.035(3) Uani 1 1 d .
C15 C -0.0880(7) 0.1467(8) 0.2686(3) 0.041(3) Uani 1 1 d .
H15A H -0.0708 0.0827 0.2656 0.050 Uiso 1 1 calc R
H15B H -0.1385 0.1454 0.2802 0.050 Uiso 1 1 calc R
N1 N -0.0989(5) 0.6914(6) 0.2325(3) 0.039(2) Uani 1 1 d .
N2 N -0.1645(5) 0.5923(6) 0.1792(3) 0.036(2) Uani 1 1 d .
N3 N 0.0274(5) 0.6938(6) 0.2058(2) 0.034(2) Uani 1 1 d .
N4 N -0.0336(5) 0.5910(6) 0.1541(3) 0.032(2) Uani 1 1 d .
N5 N -0.1843(6) 0.4446(7) 0.1607(3) 0.042(2) Uani 1 1 d .
N6 N -0.1590(5) 0.2854(6) 0.1808(3) 0.041(2) Uani 1 1 d .
N7 N -0.0553(5) 0.4440(6) 0.1355(2) 0.035(2) Uani 1 1 d .
N8 N -0.0314(5) 0.2840(6) 0.1544(3) 0.038(2) Uani 1 1 d .
N9 N -0.1059(5) 0.1875(6) 0.2297(3) 0.036(2) Uani 1 1 d .
N10 N 0.0255(5) 0.1931(6) 0.2041(3) 0.041(2) Uani 1 1 d .
O1 O -0.1563(4) 0.6270(6) 0.2843(2) 0.0418(19) Uani 1 1 d .
O2 O -0.2422(5) 0.4976(5) 0.2146(2) 0.044(2) Uani 1 1 d .
O3 O -0.2042(5) 0.2913(6) 0.2415(2) 0.0432(19) Uani 1 1 d .
O4 O 0.1086(4) 0.2929(5) 0.1767(2) 0.0423(19) Uani 1 1 d .
O5 O 0.0778(4) 0.4991(5) 0.1500(2) 0.046(2) Uani 1 1 d .
O6 O -0.0481(4) 0.8276(5) 0.2128(2) 0.0400(19) Uani 1 1 d .
H6 H -0.0071 0.8606 0.2127 0.060 Uiso 1 1 calc R
O7 O -0.1547(5) 0.6498(6) 0.1165(2) 0.051(2) Uani 1 1 d .
H7 H -0.1302 0.6444 0.0972 0.077 Uiso 1 1 calc R
O8 O -0.1803(5) 0.4664(6) 0.0939(2) 0.046(2) Uani 1 1 d .
H8 H -0.1528 0.4867 0.0774 0.069 Uiso 1 1 calc R
O9 O -0.1392(5) 0.1888(6) 0.1286(2) 0.054(2) Uani 1 1 d .
H9 H -0.1784 0.1577 0.1337 0.081 Uiso 1 1 calc R
O10 O -0.0676(5) 0.0715(5) 0.1897(2) 0.048(2) Uani 1 1 d .
H10 H -0.0592 0.0616 0.1667 0.072 Uiso 1 1 calc R

loop_
_atom_site_aniso_label
_atom_site_aniso_U_11
_atom_site_aniso_U_22
_atom_site_aniso_U_33
_atom_site_aniso_U_23
_atom_site_aniso_U_13
_atom_site_aniso_U_12
O1W 0.086(9) 0.116(11) 0.28(2) -0.037(12) 0.111(12) -0.020(8)
O2W 0.114(12) 0.117(13) 0.33(3) 0.002(14) 0.102(15) -0.032(9)
N11 0.16(2) 0.019(7) 0.014(7) 0.000 -0.013(9) 0.000
O33 0.165(17) 0.37(3) 0.18(2) 0.01(2) 0.096(15) -0.07(2)
O34 0.19(4) 0.38(7) 0.50(8) 0.000 -0.05(4) 0.000
K1 0.0279(12) 0.0428(14) 0.0323(13) 0.0003(10) 0.0030(10) -0.0019(10)
O11 0.164(6) 0.063(3) 0.032(3) -0.004(2) -0.026(3) 0.009(3)
O12 0.042(5) 0.112(8) 0.065(6) 0.059(6) 0.030(4) 0.021(5)
O13 0.052(5) 0.100(8) 0.056(6) 0.036(5) 0.022(5) 0.037(5)
O14 0.049(6) 0.033(5) 0.190(12) -0.028(6) 0.057(7) -0.014(4)
O15 0.142(9) 0.029(5) 0.043(5) -0.003(4) 0.040(6) 0.001(5)
O16 0.164(6) 0.063(3) 0.032(3) -0.004(2) -0.026(3) 0.009(3)
O17 0.055(6) 0.038(5) 0.173(12) -0.028(6) 0.042(7) -0.018(4)
O18 0.054(5) 0.120(8) 0.025(5) 0.001(5) 0.002(4) -0.036(5)
O19 0.055(6) 0.158(10) 0.023(5) 0.003(5) 0.008(4) -0.031(6)
O20 0.057(6) 0.089(7) 0.053(6) 0.045(5) 0.028(5) 0.023(5)
O21 0.042(5) 0.053(6) 0.164(11) -0.032(6) 0.068(6) -0.018(4)
O22 0.066(6) 0.053(5) 0.042(5) 0.006(4) 0.024(4) -0.006(4)
O23 0.164(6) 0.063(3) 0.032(3) -0.004(2) -0.026(3) 0.009(3)
O24 0.064(5) 0.034(4) 0.050(5) 0.015(4) -0.026(4) -0.002(4)
O25 0.028(4) 0.052(5) 0.076(6) 0.023(4) 0.001(4) -0.011(4)
O26 0.041(5) 0.065(6) 0.063(6) -0.017(5) 0.025(4) 0.011(4)
O27 0.079(6) 0.078(6) 0.025(4) -0.019(4) -0.016(4) 0.025(5)
O28 0.164(6) 0.063(3) 0.032(3) -0.004(2) -0.026(3) 0.009(3)
O29 0.024(7) 0.042(8) 0.021(7) 0.003(6) 0.013(6) 0.010(6)
O30 0.039(8) 0.023(7) 0.025(7) 0.004(5) 0.021(6) -0.011(6)
O31 0.033(7) 0.032(8) 0.017(7) -0.011(5) -0.003(6) 0.008(6)
O32 0.036(8) 0.026(7) 0.020(7) 0.000(5) 0.006(6) 0.001(6)
P1 0.0279(19) 0.0250(18) 0.0217(19) 0.0030(14) 0.0057(15) 0.0034(15)
Mo1 0.0425(6) 0.0389(6) 0.0309(6) 0.0031(4) -0.0065(4) -0.0068(5)
Mo2 0.0413(6) 0.0310(5) 0.0261(5) -0.0019(4) 0.0028(4) 0.0003(4)
Mo3 0.0376(5) 0.0392(6) 0.0217(5) -0.0030(4) 0.0015(4) -0.0021(4)
Mo4 0.0367(5) 0.0376(6) 0.0330(6) 0.0082(4) 0.0000(4) 0.0051(4)
Mo5 0.0466(6) 0.0484(6) 0.0338(6) -0.0001(5) 0.0052(5) 0.0172(5)
Mo6 0.0620(7) 0.0403(6) 0.0291(6) 0.0035(4) 0.0173(5) 0.0005(5)
C1 0.029(6) 0.023(5) 0.041(7) 0.004(4) 0.000(5) 0.002(5)
C2 0.033(6) 0.034(6) 0.036(6) -0.001(5) 0.015(5) -0.002(5)
C3 0.034(6) 0.040(6) 0.039(7) -0.001(5) 0.008(5) 0.013(5)
C4 0.032(6) 0.034(6) 0.046(7) 0.010(5) 0.015(5) 0.005(5)
C5 0.038(6) 0.047(7) 0.028(6) 0.007(5) -0.006(5) 0.010(5)
C6 0.030(6) 0.042(6) 0.032(6) 0.013(5) 0.001(5) 0.013(5)
C7 0.026(5) 0.060(8) 0.021(6) -0.008(5) 0.001(4) 0.000(5)
C8 0.036(7) 0.048(7) 0.030(6) 0.001(5) 0.001(5) -0.017(6)
C9 0.034(6) 0.038(6) 0.031(6) 0.000(5) -0.009(5) -0.012(5)
C10 0.032(6) 0.050(7) 0.023(6) -0.008(5) 0.018(5) -0.012(5)
C11 0.033(6) 0.046(7) 0.027(6) -0.009(5) 0.010(5) -0.017(5)
C12 0.033(6) 0.037(6) 0.023(5) -0.009(4) 0.007(4) -0.011(5)
C13 0.044(7) 0.037(6) 0.041(7) -0.009(5) 0.020(5) -0.008(5)
C14 0.031(6) 0.040(6) 0.037(6) -0.012(5) 0.017(5) 0.001(5)
C15 0.041(7) 0.042(7) 0.042(7) 0.005(5) 0.008(5) -0.002(5)
N1 0.027(5) 0.041(5) 0.048(6) -0.002(4) 0.007(4) 0.002(4)
N2 0.030(5) 0.052(6) 0.028(5) 0.004(4) 0.009(4) 0.008(4)
N3 0.037(5) 0.035(5) 0.031(5) 0.005(4) 0.007(4) -0.002(4)
N4 0.019(4) 0.041(5) 0.035(5) 0.006(4) 0.002(4) -0.002(4)
N5 0.041(5) 0.061(6) 0.023(5) 0.004(4) 0.001(4) 0.002(5)
N6 0.034(5) 0.047(6) 0.041(6) -0.012(4) 0.002(4) 0.000(4)
N7 0.034(5) 0.043(5) 0.027(5) -0.002(4) 0.005(4) 0.000(4)
N8 0.038(5) 0.043(6) 0.033(5) 0.001(4) 0.007(4) -0.005(4)
N9 0.039(5) 0.039(5) 0.033(5) 0.000(4) 0.013(4) 0.000(4)
N10 0.036(5) 0.036(5) 0.050(6) 0.002(4) 0.008(5) -0.003(4)
O1 0.025(4) 0.061(5) 0.041(5) 0.008(4) 0.010(3) -0.003(4)
O2 0.058(5) 0.056(5) 0.023(4) 0.006(4) 0.017(4) -0.001(4)
O3 0.041(4) 0.057(5) 0.033(4) -0.001(4) 0.012(4) 0.005(4)
O4 0.032(4) 0.050(5) 0.047(5) -0.001(4) 0.015(4) -0.009(4)
O5 0.025(4) 0.054(5) 0.062(6) -0.019(4) 0.011(4) -0.002(4)
O6 0.039(4) 0.035(4) 0.047(5) 0.008(3) 0.008(4) -0.004(3)
O7 0.052(5) 0.068(6) 0.034(5) 0.009(4) 0.004(4) 0.006(4)
O8 0.048(5) 0.070(6) 0.021(4) -0.002(4) 0.007(3) -0.004(4)
O9 0.060(5) 0.059(5) 0.041(5) -0.018(4) 0.005(4) -0.020(4)
O10 0.059(5) 0.036(5) 0.054(5) -0.012(4) 0.023(4) -0.006(4)

loop_
_atom_type_symbol
_atom_type_description
_atom_type_scat_dispersion_real
_atom_type_scat_dispersion_imag
_atom_type_scat_source
C C 0.0033 0.0016 'International Tables Vol C Tables 4.2.6.8 and 6.1.1.4'
H H 0.0000 0.0000 'International Tables Vol C Tables 4.2.6.8 and 6.1.1.4'
N N 0.0061 0.0033 'International Tables Vol C Tables 4.2.6.8 and 6.1.1.4'
O O 0.0106 0.0060 'International Tables Vol C Tables 4.2.6.8 and 6.1.1.4'
P P 0.1023 0.0942 'International Tables Vol C Tables 4.2.6.8 and 6.1.1.4'
Mo Mo -1.6832 0.6857 'International Tables Vol C Tables 4.2.6.8 and 6.1.1.4'
K K 0.2009 0.2494 'International Tables Vol C Tables 4.2.6.8 and 6.1.1.4'

loop_
_geom_angle_atom_site_label_1
_geom_angle_atom_site_label_2
_geom_angle_atom_site_label_3
_geom_angle
_geom_angle_site_symmetry_1
_geom_angle_site_symmetry_3
O33 N11 O33 131(3) 2 .
O33 N11 O34 114.3(14) 2 .
O33 N11 O34 114.3(14) . .
O33 N11 K1 25.7(13) 2 .
O33 N11 K1 156.6(15) . .
O34 N11 K1 88.9(2) . .
O33 N11 K1 156.6(15) 2 2
O33 N11 K1 25.7(13) . 2
O34 N11 K1 88.9(2) . 2
K1 N11 K1 177.8(5) . 2
N11 O33 K1 140.4(19) . 2
O2W K1 O33 164.2(7) . 2
O2W K1 O3 91.5(5) . .
O33 K1 O3 95.1(6) 2 .
O2W K1 O2 87.6(6) . .
O33 K1 O2 80.3(6) 2 .
O3 K1 O2 75.3(2) . .
O2W K1 O4 101.3(5) . 2
O33 K1 O4 94.5(6) 2 2
O3 K1 O4 69.4(2) . 2
O2 K1 O4 143.7(3) . 2
O2W K1 O5 105.8(6) . 2
O33 K1 O5 77.9(6) 2 2
O3 K1 O5 140.2(2) . 2
O2 K1 O5 139.4(3) . 2
O4 K1 O5 72.2(2) 2 2
O2W K1 O1 98.1(5) . .
O33 K1 O1 68.7(6) 2 .
O3 K1 O1 146.0(3) . .
O2 K1 O1 72.7(2) . .
O4 K1 O1 138.7(2) 2 .
O5 K1 O1 67.6(2) 2 .
O2W K1 N11 173.4(6) . .
O33 K1 N11 13.9(6) 2 .
O3 K1 N11 84.5(3) . .
O2 K1 N11 86.3(2) . .
O4 K1 N11 82.3(3) 2 .
O5 K1 N11 80.61(19) 2 .
O1 K1 N11 82.4(3) . .
O2W K1 C5 105.4(6) . .
O33 K1 C5 63.1(6) 2 .
O3 K1 C5 73.8(3) . .
O2 K1 C5 17.9(2) . .
O4 K1 C5 134.6(3) 2 .
O5 K1 C5 131.8(3) 2 .
O1 K1 C5 72.3(3) . .
N11 K1 C5 68.4(2) . .
O2W K1 O1W 57.9(6) . 4_455
O33 K1 O1W 116.5(7) 2 4_455
O3 K1 O1W 148.4(3) . 4_455
O2 K1 O1W 108.3(3) . 4_455
O4 K1 O1W 106.2(3) 2 4_455
O5 K1 O1W 54.7(3) 2 4_455
O1 K1 O1W 56.2(3) . 4_455
N11 K1 O1W 126.7(3) . 4_455
C5 K1 O1W 119.1(3) . 4_455
O2W K1 C11 107.3(5) . .
O33 K1 C11 79.3(6) 2 .
O3 K1 C11 15.9(2) . .
O2 K1 C11 74.7(3) . .
O4 K1 C11 69.0(3) 2 .
O5 K1 C11 132.8(3) 2 .
O1 K1 C11 137.3(3) . .
N11 K1 C11 68.6(3) . .
C5 K1 C11 68.2(3) . .
O1W K1 C11 164.1(3) 4_455 .
O2W K1 C14 116.9(5) . 2
O33 K1 C14 78.9(6) 2 2
O3 K1 C14 69.3(3) . 2
O2 K1 C14 136.7(3) . 2
O4 K1 C14 15.7(2) 2 2
O5 K1 C14 70.9(2) 2 2
O1 K1 C14 131.3(2) . 2
N11 K1 C14 66.6(2) . 2
C5 K1 C14 123.3(3) . 2
O1W K1 C14 115.0(3) 4_455 2
C11 K1 C14 64.4(3) . 2
Mo2 O11 Mo4 139.0(6) . .
Mo1 O12 Mo3 141.2(5) . .
Mo2 O13 Mo1 141.5(6) . .
Mo4 O14 Mo3 139.3(7) 5 .
Mo6 O16 Mo1 139.0(7) . .
Mo3 O17 Mo6 136.9(6) . 5
Mo4 O18 Mo5 141.7(5) . 5
Mo5 O19 Mo2 141.0(6) 5 .
Mo3 O20 Mo2 137.5(6) . .
Mo6 O21 Mo4 138.8(6) . .
Mo5 O23 Mo6 141.0(6) . .
Mo1 O28 Mo5 140.9(6) . .
P1 O29 O32 55.8(6) . .
P1 O29 O31 55.2(6) . 5
O32 O29 O31 94.8(9) . 5
P1 O29 Mo2 128.1(7) . .
O32 O29 Mo2 72.4(6) . .
O31 O29 Mo2 133.4(8) 5 .
P1 O29 Mo4 123.2(7) . .
O32 O29 Mo4 139.6(8) . .
O31 O29 Mo4 68.2(6) 5 .
Mo2 O29 Mo4 92.7(4) . .
P1 O30 O32 50.9(5) . .
P1 O30 Mo1 123.6(7) . .
O32 O30 Mo1 72.9(6) . .
P1 O30 Mo5 121.7(6) . .
O32 O30 Mo5 137.3(7) . .
Mo1 O30 Mo5 95.0(5) . .
P1 O30 Mo6 120.7(7) . .
O32 O30 Mo6 127.0(7) . .
Mo1 O30 Mo6 94.4(4) . .
Mo5 O30 Mo6 94.0(4) . .
P1 O31 O32 54.9(6) . .
P1 O31 O29 54.4(6) . 5
O32 O31 O29 93.8(9) . 5
P1 O31 Mo3 127.1(7) . .
O32 O31 Mo3 72.5(6) . .
O29 O31 Mo3 142.9(8) 5 .
P1 O31 Mo4 125.0(7) . 5
O32 O31 Mo4 133.6(8) . 5
O29 O31 Mo4 70.7(6) 5 5
Mo3 O31 Mo4 93.6(4) . 5
P1 O32 O29 57.7(6) . .
P1 O32 O31 57.5(6) . .
O29 O32 O31 96.9(9) . .
P1 O32 O30 58.0(6) . .
O29 O32 O30 93.7(9) . .
O31 O32 O30 91.6(8) . .
P1 O32 Mo2 126.2(7) . .
O29 O32 Mo2 68.7(6) . .
O31 O32 Mo2 139.0(9) . .
O30 O32 Mo2 126.3(7) . .
P1 O32 Mo3 125.3(7) . .
O29 O32 Mo3 130.0(8) . .
O31 O32 Mo3 68.1(6) . .
O30 O32 Mo3 132.3(7) . .
Mo2 O32 Mo3 91.5(4) . .
O32 P1 O32 180.0(15) . 5
O32 P1 O29 113.5(7) . 5
O32 P1 O29 66.5(7) 5 5
O32 P1 O29 66.5(7) . .
O32 P1 O29 113.5(7) 5 .
O29 P1 O29 180.0(9) 5 .
O32 P1 O31 67.7(7) . .
O32 P1 O31 112.3(7) 5 .
O29 P1 O31 70.5(7) 5 .
O29 P1 O31 109.5(7) . .
O32 P1 O31 112.3(7) . 5
O32 P1 O31 67.7(7) 5 5
O29 P1 O31 109.5(7) 5 5
O29 P1 O31 70.5(7) . 5
O31 P1 O31 180.0(10) . 5
O32 P1 O30 108.9(7) . 5
O32 P1 O30 71.1(7) 5 5
O29 P1 O30 106.9(7) 5 5
O29 P1 O30 73.1(7) . 5
O31 P1 O30 74.9(7) . 5
O31 P1 O30 105.1(7) 5 5
O32 P1 O30 71.1(7) . .
O32 P1 O30 108.9(7) 5 .
O29 P1 O30 73.1(7) 5 .
O29 P1 O30 106.9(7) . .
O31 P1 O30 105.1(7) . .
O31 P1 O30 74.9(7) 5 .
O30 P1 O30 180.0(11) 5 .
O25 Mo1 O28 103.2(5) . .
O25 Mo1 O12 102.1(4) . .
O28 Mo1 O12 94.5(5) . .
O25 Mo1 O13 101.9(4) . .
O28 Mo1 O13 154.4(5) . .
O12 Mo1 O13 85.7(4) . .
O25 Mo1 O16 101.8(5) . .
O28 Mo1 O16 87.5(4) . .
O12 Mo1 O16 154.8(5) . .
O13 Mo1 O16 82.0(4) . .
O25 Mo1 O30 158.7(4) . .
O28 Mo1 O30 63.4(5) . .
O12 Mo1 O30 95.6(4) . .
O13 Mo1 O30 91.0(4) . .
O16 Mo1 O30 62.9(4) . .
O15 Mo2 O11 102.0(4) . .
O15 Mo2 O13 103.7(5) . .
O11 Mo2 O13 97.0(5) . .
O15 Mo2 O19 100.9(5) . .
O11 Mo2 O19 86.0(5) . .
O13 Mo2 O19 154.0(5) . .
O15 Mo2 O20 100.1(4) . .
O11 Mo2 O20 156.0(4) . .
O13 Mo2 O20 86.9(3) . .
O19 Mo2 O20 80.6(4) . .
O15 Mo2 O29 160.1(5) . .
O11 Mo2 O29 65.7(4) . .
O13 Mo2 O29 93.5(5) . .
O19 Mo2 O29 64.1(5) . .
O20 Mo2 O29 90.5(4) . .
O15 Mo2 O32 160.2(4) . .
O11 Mo2 O32 95.7(4) . .
O13 Mo2 O32 64.9(4) . .
O19 Mo2 O32 89.1(5) . .
O20 Mo2 O32 64.4(4) . .
O29 Mo2 O32 38.9(4) . .
O27 Mo3 O20 103.3(4) . .
O27 Mo3 O17 101.4(5) . .
O20 Mo3 O17 95.0(4) . .
O27 Mo3 O12 101.3(5) . .
O20 Mo3 O12 88.4(4) . .
O17 Mo3 O12 155.6(5) . .
O27 Mo3 O14 99.1(5) . .
O20 Mo3 O14 156.8(5) . .
O17 Mo3 O14 86.3(4) . .
O12 Mo3 O14 81.4(4) . .
O27 Mo3 O31 158.7(5) . .
O20 Mo3 O31 96.3(4) . .
O17 Mo3 O31 68.0(5) . .
O12 Mo3 O31 87.6(5) . .
O14 Mo3 O31 62.8(5) . .
O27 Mo3 O32 160.6(5) . .
O20 Mo3 O32 65.6(4) . .
O17 Mo3 O32 95.5(5) . .
O12 Mo3 O32 63.9(4) . .
O14 Mo3 O32 91.2(5) . .
O31 Mo3 O32 39.4(4) . .
O24 Mo4 O18 104.3(5) . .
O24 Mo4 O14 103.0(5) . 5
O18 Mo4 O14 96.6(4) . 5
O24 Mo4 O11 99.2(4) . .
O18 Mo4 O11 87.0(5) . .
O14 Mo4 O11 155.8(5) 5 .
O24 Mo4 O21 100.4(5) . .
O18 Mo4 O21 153.8(5) . .
O14 Mo4 O21 85.9(4) 5 .
O11 Mo4 O21 80.7(5) . .
O24 Mo4 O31 160.2(4) . 5
O18 Mo4 O31 92.5(5) . 5
O14 Mo4 O31 64.0(5) 5 5
O11 Mo4 O31 92.0(4) . 5
O21 Mo4 O31 65.1(4) . 5
O24 Mo4 O29 157.7(4) . .
O18 Mo4 O29 65.0(4) . .
O14 Mo4 O29 97.8(5) 5 .
O11 Mo4 O29 62.0(4) . .
O21 Mo4 O29 88.9(4) . .
O31 Mo4 O29 41.1(4) 5 .
O26 Mo5 O19 105.4(5) . 5
O26 Mo5 O23 103.0(5) . .
O19 Mo5 O23 96.6(5) 5 .
O26 Mo5 O18 102.4(4) . 5
O19 Mo5 O18 86.7(4) 5 5
O23 Mo5 O18 152.5(5) . 5
O26 Mo5 O28 100.2(5) . .
O19 Mo5 O28 152.6(5) 5 .
O23 Mo5 O28 86.9(4) . .
O18 Mo5 O28 78.4(4) 5 .
O26 Mo5 O30 154.9(4) . .
O19 Mo5 O30 97.4(5) 5 .
O23 Mo5 O30 63.3(5) . .
O18 Mo5 O30 89.2(4) 5 .
O28 Mo5 O30 59.9(5) . .
O22 Mo6 O21 102.9(5) . .
O22 Mo6 O16 102.8(5) . .
O21 Mo6 O16 97.1(5) . .
O22 Mo6 O23 100.6(5) . .
O21 Mo6 O23 155.0(5) . .
O16 Mo6 O23 86.0(4) . .
O22 Mo6 O17 98.5(4) . 5
O21 Mo6 O17 88.0(4) . 5
O16 Mo6 O17 156.4(5) . 5
O23 Mo6 O17 80.1(4) . 5
O22 Mo6 O30 156.6(4) . .
O21 Mo6 O30 97.8(5) . .
O16 Mo6 O30 63.5(5) . .
O23 Mo6 O30 61.4(4) . .
O17 Mo6 O30 93.0(5) 5 .
O1 C1 N3 125.6(10) . 2
O1 C1 N1 126.7(9) . .
N3 C1 N1 107.7(9) 2 .
O6 C2 N3 114.5(9) . .
O6 C2 N1 107.4(8) . .
N3 C2 N1 113.1(9) . .
O6 C2 C2 115.2(5) . 2
N3 C2 C2 104.3(9) . 2
N1 C2 C2 101.8(9) . 2
N1 C3 N2 113.9(8) . .
N1 C3 H3A 108.8 . .
N2 C3 H3A 108.8 . .
N1 C3 H3B 108.8 . .
N2 C3 H3B 108.8 . .
H3A C3 H3B 107.7 . .
N4 C4 N3 113.5(8) . .
N4 C4 H4A 108.9 . .
N3 C4 H4A 108.9 . .
N4 C4 H4B 108.9 . .
N3 C4 H4B 108.9 . .
H4A C4 H4B 107.7 . .
O2 C5 N5 127.8(11) . .
O2 C5 N2 126.0(11) . .
N5 C5 N2 106.2(10) . .
O2 C5 K1 41.3(5) . .
N5 C5 K1 116.8(7) . .
N2 C5 K1 119.0(7) . .
O7 C6 N2 111.5(9) . .
O7 C6 N4 110.2(9) . .
N2 C6 N4 114.9(8) . .
O7 C6 C7 115.4(9) . .
N2 C6 C7 103.3(9) . .
N4 C6 C7 101.1(8) . .
O8 C7 N5 109.6(8) . .
O8 C7 N7 110.5(9) . .
N5 C7 N7 115.2(9) . .
O8 C7 C6 114.7(9) . .
N5 C7 C6 102.7(8) . .
N7 C7 C6 104.0(8) . .
O5 C8 N4 125.5(10) . .
O5 C8 N7 124.5(11) . .
N4 C8 N7 109.9(9) . .
N6 C9 N5 113.3(8) . .
N6 C9 H9A 108.9 . .
N5 C9 H9A 108.9 . .
N6 C9 H9B 108.9 . .
N5 C9 H9B 108.9 . .
H9A C9 H9B 107.7 . .
N7 C10 N8 113.6(8) . .
N7 C10 H10A 108.8 . .
N8 C10 H10A 108.8 . .
N7 C10 H10B 108.8 . .
N8 C10 H10B 108.8 . .
H10A C10 H10B 107.7 . .
O3 C11 N9 127.3(10) . .
O3 C11 N6 124.6(11) . .
N9 C11 N6 108.0(9) . .
O3 C11 K1 36.5(5) . .
N9 C11 K1 122.2(6) . .
N6 C11 K1 113.8(7) . .
O9 C12 N8 109.1(8) . .
O9 C12 N6 109.5(8) . .
N8 C12 N6 113.9(9) . .
O9 C12 C13 116.4(9) . .
N8 C12 C13 103.2(8) . .
N6 C12 C13 104.8(8) . .
O10 C13 N10 110.9(9) . .
O10 C13 N9 108.7(9) . .
N10 C13 N9 116.2(9) . .
O10 C13 C12 115.7(9) . .
N10 C13 C12 103.0(8) . .
N9 C13 C12 102.2(8) . .
O4 C14 N10 124.5(10) . .
O4 C14 N8 126.9(11) . .
N10 C14 N8 108.6(9) . .
O4 C14 K1 35.9(5) . 2
N10 C14 K1 116.8(7) . 2
N8 C14 K1 117.6(7) . 2
N9 C15 N10 115.1(9) . 2
N9 C15 H15A 108.5 . .
N10 C15 H15A 108.5 2 .
N9 C15 H15B 108.5 . .
N10 C15 H15B 108.5 2 .
H15A C15 H15B 107.5 . .
C1 N1 C3 122.0(9) . .
C1 N1 C2 112.5(8) . .
C3 N1 C2 125.1(9) . .
C5 N2 C6 113.4(9) . .
C5 N2 C3 123.8(10) . .
C6 N2 C3 122.8(9) . .
C1 N3 C2 113.6(9) 2 .
C1 N3 C4 121.1(9) 2 .
C2 N3 C4 125.3(8) . .
C8 N4 C4 123.6(8) . .
C8 N4 C6 113.0(8) . .
C4 N4 C6 123.0(9) . .
C5 N5 C7 114.5(10) . .
C5 N5 C9 121.2(10) . .
C7 N5 C9 124.2(9) . .
C11 N6 C9 122.3(9) . .
C11 N6 C12 111.1(9) . .
C9 N6 C12 126.2(9) . .
C8 N7 C7 112.0(9) . .
C8 N7 C10 123.2(9) . .
C7 N7 C10 124.3(8) . .
C14 N8 C12 112.7(9) . .
C14 N8 C10 122.2(9) . .
C12 N8 C10 125.0(8) . .
C11 N9 C15 123.2(9) . .
C11 N9 C13 113.7(9) . .
C15 N9 C13 122.7(9) . .
C14 N10 C15 124.1(9) . 2
C14 N10 C13 112.4(9) . .
C15 N10 C13 123.1(9) 2 .
C1 O1 K1 124.4(7) . .
C5 O2 K1 120.8(7) . .
C11 O3 K1 127.6(7) . .
C14 O4 K1 128.3(7) . 2
C8 O5 K1 124.6(7) . 2
C2 O6 H6 109.5 . .
C6 O7 H7 109.5 . .
C7 O8 H8 109.5 . .
C12 O9 H9 109.5 . .
C13 O10 H10 109.5 . .

loop_
_geom_bond_atom_site_label_1
_geom_bond_atom_site_label_2
_geom_bond_distance
_geom_bond_site_symmetry_2
O1W K1 3.387(17) 4_445
O2W K1 2.175(14) .
N11 O33 1.249(2) 2
N11 O33 1.249(2) .
N11 O34 1.250(2) .
N11 K1 3.308(2) .
N11 K1 3.308(2) 2
O33 K1 2.248(19) 2
K1 O33 2.248(19) 2
K1 O3 2.579(8) .
K1 O2 2.594(7) .
K1 O4 2.639(8) 2
K1 O5 2.691(8) 2
K1 O1 2.755(9) .
K1 C5 3.374(11) .
K1 O1W 3.387(17) 4_455
K1 C11 3.434(11) .
K1 C14 3.527(11) 2
O11 Mo2 1.822(8) .
O11 Mo4 1.985(9) .
O12 Mo1 1.847(8) .
O12 Mo3 1.937(8) .
O13 Mo2 1.831(8) .
O13 Mo1 1.955(9) .
O14 Mo4 1.820(9) 5
O14 Mo3 1.990(9) .
O15 Mo2 1.645(8) .
O16 Mo6 1.819(9) .
O16 Mo1 1.984(8) .
O17 Mo3 1.840(9) .
O17 Mo6 2.001(9) 5
O18 Mo4 1.813(9) .
O18 Mo5 1.959(8) 5
O19 Mo5 1.810(10) 5
O19 Mo2 1.960(9) .
O20 Mo3 1.837(8) .
O20 Mo2 1.989(8) .
O21 Mo6 1.802(9) .
O21 Mo4 2.006(8) .
O22 Mo6 1.654(8) .
O23 Mo5 1.822(9) .
O23 Mo6 1.978(10) .
O24 Mo4 1.661(7) .
O25 Mo1 1.643(7) .
O26 Mo5 1.641(7) .
O27 Mo3 1.647(7) .
O28 Mo1 1.774(10) .
O28 Mo5 2.011(10) .
O29 P1 1.505(13) .
O29 O32 1.633(17) .
O29 O31 1.745(17) 5
O29 Mo2 2.423(14) .
O29 Mo4 2.506(12) .
O30 P1 1.610(13) .
O30 O32 1.795(18) .
O30 Mo1 2.398(12) .
O30 Mo5 2.443(13) .
O30 Mo6 2.456(12) .
O31 P1 1.520(12) .
O31 O32 1.667(18) .
O31 O29 1.745(17) 5
O31 Mo3 2.434(11) .
O31 Mo4 2.464(12) 5
O32 P1 1.474(12) .
O32 Mo2 2.478(12) .
O32 Mo3 2.502(12) .
P1 O32 1.474(12) 5
P1 O29 1.505(13) 5
P1 O31 1.520(12) 5
P1 O30 1.610(13) 5
Mo4 O14 1.820(9) 5
Mo4 O31 2.464(12) 5
Mo5 O19 1.810(10) 5
Mo5 O18 1.959(8) 5
Mo6 O17 2.001(9) 5
C1 O1 1.215(12) .
C1 N3 1.385(12) 2
C1 N1 1.387(14) .
C2 O6 1.368(12) .
C2 N3 1.412(13) .
C2 N1 1.467(13) .
C2 C2 1.59(2) 2
C3 N1 1.447(13) .
C3 N2 1.448(13) .
C3 H3A 0.9800 .
C3 H3B 0.9800 .
C4 N4 1.431(13) .
C4 N3 1.437(13) .
C4 H4A 0.9800 .
C4 H4B 0.9800 .
C5 O2 1.206(13) .
C5 N5 1.385(14) .
C5 N2 1.416(14) .
C6 O7 1.384(12) .
C6 N2 1.420(13) .
C6 N4 1.485(12) .
C6 C7 1.601(15) .
C7 O8 1.397(11) .
C7 N5 1.424(14) .
C7 N7 1.441(13) .
C8 O5 1.233(12) .
C8 N4 1.346(14) .
C8 N7 1.383(13) .
C9 N6 1.437(13) .
C9 N5 1.462(13) .
C9 H9A 0.9800 .
C9 H9B 0.9800 .
C10 N7 1.446(13) .
C10 N8 1.447(13) .
C10 H10A 0.9800 .
C10 H10B 0.9800 .
C11 O3 1.187(12) .
C11 N9 1.373(14) .
C11 N6 1.412(14) .
C12 O9 1.399(11) .
C12 N8 1.439(13) .
C12 N6 1.449(13) .
C12 C13 1.572(15) .
C13 O10 1.389(12) .
C13 N10 1.449(13) .
C13 N9 1.455(13) .
C14 O4 1.218(12) .
C14 N10 1.370(14) .
C14 N8 1.372(13) .
C14 K1 3.527(11) 2
C15 N9 1.434(13) .
C15 N10 1.440(13) 2
C15 H15A 0.9800 .
C15 H15B 0.9800 .
N3 C1 1.385(12) 2
N10 C15 1.440(13) 2
O4 K1 2.639(8) 2
O5 K1 2.691(8) 2
O6 H6 0.8300 .
O7 H7 0.8300 .
O8 H8 0.8300 .
O9 H9 0.8300 .
O10 H10 0.8300 .

loop_
_platon_squeeze_void_nr
_platon_squeeze_void_average_x
_platon_squeeze_void_average_y
_platon_squeeze_void_average_z
_platon_squeeze_void_volume
_platon_squeeze_void_count_electrons
_platon_squeeze_void_content
1 0.500 0.000 0.000 189 85 ' '
2 0.500 0.000 0.500 189 85 ' '
3 0.095 0.042 0.690 7 7 ' '
4 0.905 0.042 0.810 7 7 ' '
5 0.000 0.500 0.000 189 85 ' '
6 1.000 0.500 0.500 189 85 ' '
7 0.595 0.458 0.190 7 7 ' '
8 0.405 0.458 0.310 7 7 ' '
9 0.595 0.542 0.690 7 7 ' '
10 0.405 0.542 0.810 7 7 ' '
11 0.095 0.958 0.190 7 7 ' '
12 0.905 0.958 0.310 7 7 ' '
